data_4323951
loop_
_publ_author_name
'Jos\'e Vicente'
'Mar\'ia Teresa Chicote'
'Michael A. Beswick'
'M. Carmen Ramirez de Arellano'

_publ_section_title
;
 Platinum-Assisted Addition of Carbonyl-Stabilized Phosphorus Ylides to
 Pentafluorobenzonitrile and Acetonitrile To Give Platinum(II) Complexes
 Containing Iminophosphorane and/or N-Bonded \b-Imino Phosphorus Ylide
 Ligands. Crystal and Molecular Structures of
 trans-[PtCl2{E-NHC(C6F5)C(PPh3)C(O)Me}2] and
 trans-[PtCl2{E-N(PPh3)C(C6F5)CHCO2Et}{E-NHC(C6F5)C(PPh3)CO2Et}]
;
_journal_name_full 'Inorganic Chemistry'
_journal_page_first 6592
_journal_page_last 6598
_journal_paper_doi 10.1021/ic951666a
_journal_volume 35
_journal_year 1996
_chemical_formula_sum 'C58 H42 Cl2 F10 N2 O4 P2 Pt'
_chemical_formula_weight 1348.87
_chemical_name_systematic
; 
 ? 
;
_space_group_IT_number 14
_symmetry_cell_setting monoclinic
_symmetry_space_group_name_Hall '-P 2ybc'
_symmetry_space_group_name_H-M 'P 1 21/c 1'
_atom_sites_solution_hydrogens geom
_atom_sites_solution_primary direct
_atom_sites_solution_secondary difmap
_audit_creation_method SHELXL
_cell_angle_alpha 90.00
_cell_angle_beta 92.42(2)
_cell_angle_gamma 90.00
_cell_formula_units_Z 4
_cell_length_a 16.400(8)
_cell_length_b 14.354(7)
_cell_length_c 23.221(12)
_cell_measurement_reflns_used 42
_cell_measurement_temperature 153(2)
_cell_measurement_theta_max 12.5
_cell_measurement_theta_min 10
_cell_volume 5461(5)
_computing_cell_refinement 'Stoe Dif4 vers.7.08'
_computing_data_collection 'Stoe Dif4 vers.7.08'
_computing_data_reduction 'Stoe Redu4 vers.7.03'
_computing_molecular_graphics SHELXS-PLUS
_computing_publication_material 'SHELXL-93 (Sheldrick, 1993)'
_computing_structure_refinement 'SHELXL-93 (Sheldrick, 1993)'
_computing_structure_solution 'SHELXS-86 (Sheldrick, 1990)'
_diffrn_ambient_temperature 153(2)
_diffrn_measurement_device 'Stoe STADI-4'
_diffrn_measurement_method omega/theta-scan
_diffrn_radiation_monochromator graphite
_diffrn_radiation_source 'fine-focus sealed tube'
_diffrn_radiation_type MoK\a
_diffrn_radiation_wavelength 0.71073
_diffrn_reflns_av_R_equivalents 0.0155
_diffrn_reflns_av_sigmaI/netI 0.0255
_diffrn_reflns_limit_h_max 17
_diffrn_reflns_limit_h_min -17
_diffrn_reflns_limit_k_max 15
_diffrn_reflns_limit_k_min 0
_diffrn_reflns_limit_l_max 25
_diffrn_reflns_limit_l_min 0
_diffrn_reflns_number 7330
_diffrn_reflns_theta_max 22.50
_diffrn_reflns_theta_min 3.51
_diffrn_standards_decay_% 2
_diffrn_standards_interval_count 100
_diffrn_standards_number 3
_exptl_absorpt_coefficient_mu 2.809
_exptl_absorpt_correction_T_max 0.953
_exptl_absorpt_correction_T_min 0.732
_exptl_absorpt_correction_type Psi-scans
_exptl_crystal_colour orange
_exptl_crystal_density_diffrn 1.640
_exptl_crystal_description block
_exptl_crystal_F_000 2672
_exptl_crystal_size_max 0.41
_exptl_crystal_size_mid 0.38
_exptl_crystal_size_min 0.35
_refine_diff_density_max 0.755
_refine_diff_density_min -0.580
_refine_diff_density_rms 0.071
_refine_ls_extinction_method none
_refine_ls_goodness_of_fit_all 1.066
_refine_ls_goodness_of_fit_obs 1.060
_refine_ls_hydrogen_treatment 'Rigid methyls, other riding'
_refine_ls_matrix_type full
_refine_ls_number_parameters 714
_refine_ls_number_reflns 7082
_refine_ls_number_restraints 0
_refine_ls_restrained_S_all 2.642
_refine_ls_restrained_S_obs 1.060
_refine_ls_R_factor_all 0.0399
_refine_ls_R_factor_obs 0.0246
_refine_ls_shift/esd_max -0.001
_refine_ls_shift/esd_mean 0.000
_refine_ls_structure_factor_coef Fsqd
_refine_ls_weighting_details 'w=1/[\s^2^(Fo^2^)+(0.0290P)^2^+6.9898P] where P=(Fo^2^+2Fc^2^)/3'
_refine_ls_weighting_scheme calc
_refine_ls_wR_factor_all 0.1493
_refine_ls_wR_factor_obs 0.0557
_reflns_number_observed 6253
_reflns_number_total 7118
_reflns_observed_criterion >2sigma(I)
_cod_data_source_file ic951666a_2.cif
_cod_data_source_block mike222_IC951666A
_cod_depositor_comments
;
The following automatic conversions were performed:

'_refine_ls_weighting_scheme' value 'calc
w=1/[\s^2^(Fo^2^)+(0.0290P)^2^+6.9898P] where P=(Fo^2^+2Fc^2^)/3' was
changed to 'calc'. New tag '_refine_ls_weighting_details' was
created. The value of the new tag was set to
'w=1/[\s^2^(Fo^2^)+(0.0290P)^2^+6.9898P] where P=(Fo^2^+2Fc^2^)/3'.

Automatic conversion script
Id: cif_fix_values 3143 2015-03-26 13:38:13Z robertas 
;
_cod_original_cell_volume 5461.5(47)
_cod_database_code 4323951

loop_
_symmetry_equiv_pos_as_xyz
'x, y, z'
'-x, y+1/2, -z+1/2'
'-x, -y, -z'
'x, -y-1/2, z-1/2'

loop_
_atom_site_aniso_label
_atom_site_aniso_U_11
_atom_site_aniso_U_22
_atom_site_aniso_U_33
_atom_site_aniso_U_23
_atom_site_aniso_U_13
_atom_site_aniso_U_12
Pt 0.01698(9) 0.01553(9) 0.02055(10) -0.00104(7) -0.00072(6) -0.00212(6)
Cl1 0.0222(5) 0.0207(5) 0.0427(6) -0.0016(5) -0.0043(4) 0.0020(4)
Cl2 0.0249(6) 0.0222(5) 0.0635(8) 0.0032(5) -0.0140(5) 0.0003(4)
N1 0.021(2) 0.020(2) 0.026(2) 0.0006(15) -0.0027(14) -0.0022(14)
O1 0.034(2) 0.024(2) 0.035(2) 0.0094(14) -0.0114(13) -0.0080(13)
O2 0.026(2) 0.029(2) 0.034(2) 0.0054(13) -0.0124(13) -0.0075(13)
C1 0.016(2) 0.018(2) 0.028(2) -0.004(2) 0.001(2) 0.001(2)
C2 0.023(2) 0.017(2) 0.029(2) 0.001(2) -0.002(2) -0.002(2)
C3 0.022(2) 0.021(2) 0.034(2) -0.006(2) -0.004(2) -0.002(2)
C4 0.034(3) 0.038(3) 0.036(3) 0.005(2) -0.012(2) -0.008(2)
C5 0.043(3) 0.082(4) 0.048(3) -0.003(3) -0.004(3) -0.007(3)
C11 0.022(2) 0.017(2) 0.025(2) 0.000(2) -0.003(2) -0.003(2)
C12 0.023(2) 0.020(2) 0.033(3) -0.001(2) 0.000(2) -0.003(2)
C13 0.038(3) 0.030(2) 0.023(2) -0.003(2) 0.000(2) -0.010(2)
C14 0.032(2) 0.034(3) 0.028(3) 0.004(2) -0.012(2) -0.005(2)
C15 0.027(2) 0.025(2) 0.036(3) 0.001(2) -0.009(2) 0.004(2)
C16 0.026(2) 0.024(2) 0.025(2) -0.002(2) 0.000(2) -0.005(2)
F12 0.0414(15) 0.0351(14) 0.0353(14) -0.0039(12) 0.0082(12) 0.0074(12)
F13 0.068(2) 0.048(2) 0.0252(14) -0.0031(12) 0.0062(13) -0.0020(14)
F14 0.059(2) 0.048(2) 0.034(2) 0.0087(13) -0.0172(13) -0.0002(14)
F15 0.0378(15) 0.045(2) 0.051(2) 0.0009(13) -0.0119(13) 0.0174(13)
F16 0.0341(14) 0.0332(14) 0.0334(14) -0.0037(11) 0.0012(11) 0.0080(11)
P1 0.0218(6) 0.0171(5) 0.0307(6) -0.0002(5) -0.0034(5) -0.0031(4)
C21 0.025(2) 0.015(2) 0.032(2) 0.001(2) -0.003(2) 0.000(2)
C22 0.024(2) 0.028(2) 0.039(3) 0.000(2) -0.005(2) -0.004(2)
C23 0.032(3) 0.036(3) 0.041(3) -0.005(2) 0.000(2) 0.003(2)
C24 0.044(3) 0.032(3) 0.039(3) -0.012(2) -0.006(2) 0.005(2)
C25 0.035(3) 0.026(2) 0.051(3) -0.011(2) -0.009(2) -0.004(2)
C26 0.024(2) 0.022(2) 0.043(3) -0.001(2) -0.002(2) -0.004(2)
C31 0.023(2) 0.024(2) 0.027(2) 0.000(2) -0.005(2) -0.002(2)
C32 0.035(3) 0.026(2) 0.031(2) -0.001(2) -0.004(2) -0.009(2)
C33 0.036(3) 0.049(3) 0.034(3) 0.003(2) 0.005(2) -0.019(2)
C34 0.026(3) 0.068(4) 0.037(3) -0.002(3) 0.006(2) -0.003(3)
C35 0.033(3) 0.046(3) 0.043(3) -0.003(2) 0.001(2) 0.010(2)
C36 0.032(3) 0.027(2) 0.037(3) 0.002(2) -0.003(2) -0.001(2)
C41 0.023(2) 0.019(2) 0.037(3) 0.001(2) -0.008(2) -0.006(2)
C42 0.032(2) 0.025(2) 0.041(3) 0.000(2) -0.006(2) -0.002(2)
C43 0.053(3) 0.038(3) 0.037(3) 0.007(2) -0.010(2) -0.006(3)
C44 0.059(3) 0.037(3) 0.048(3) 0.006(2) -0.020(3) 0.006(3)
C45 0.048(3) 0.031(3) 0.058(4) -0.008(2) -0.015(3) 0.010(2)
C46 0.034(3) 0.024(2) 0.041(3) -0.003(2) -0.012(2) 0.003(2)
N2 0.018(2) 0.016(2) 0.019(2) 0.0011(14) -0.0009(13) -0.0007(13)
O3 0.046(2) 0.033(2) 0.024(2) -0.0063(14) 0.0124(15) -0.0100(15)
O4 0.037(2) 0.026(2) 0.023(2) -0.0083(13) 0.0034(13) -0.0093(13)
C6 0.018(2) 0.020(2) 0.018(2) 0.002(2) -0.003(2) 0.004(2)
C7 0.025(2) 0.021(2) 0.017(2) 0.001(2) 0.004(2) -0.002(2)
C8 0.026(2) 0.022(2) 0.022(2) 0.000(2) -0.002(2) 0.000(2)
C9 0.047(3) 0.041(3) 0.027(3) -0.018(2) 0.005(2) -0.009(2)
C10 0.044(3) 0.031(3) 0.035(3) -0.009(2) -0.011(2) -0.004(2)
C51 0.027(2) 0.017(2) 0.014(2) -0.002(2) 0.001(2) -0.003(2)
C52 0.023(2) 0.020(2) 0.019(2) -0.006(2) 0.001(2) -0.001(2)
C53 0.040(3) 0.017(2) 0.020(2) 0.002(2) 0.002(2) -0.002(2)
C54 0.037(3) 0.034(3) 0.023(2) 0.000(2) 0.010(2) -0.012(2)
C55 0.017(2) 0.043(3) 0.034(3) -0.001(2) 0.007(2) -0.001(2)
C56 0.023(2) 0.026(2) 0.027(2) 0.004(2) 0.000(2) 0.001(2)
F52 0.0272(13) 0.0326(13) 0.0321(14) 0.0073(11) 0.0016(10) 0.0077(11)
F53 0.055(2) 0.0314(14) 0.0301(14) 0.0139(12) 0.0031(12) -0.0002(12)
F54 0.050(2) 0.050(2) 0.044(2) 0.0085(14) 0.0221(13) -0.0154(14)
F55 0.0267(15) 0.079(2) 0.066(2) 0.017(2) 0.0173(13) 0.0054(14)
F56 0.0284(13) 0.049(2) 0.049(2) 0.0151(14) 0.0037(12) 0.0152(12)
P2 0.0188(5) 0.0166(5) 0.0168(5) -0.0009(4) 0.0004(4) -0.0009(4)
C61 0.026(2) 0.015(2) 0.021(2) 0.000(2) 0.004(2) -0.001(2)
C62 0.027(2) 0.028(2) 0.023(2) 0.000(2) 0.000(2) 0.004(2)
C63 0.037(3) 0.033(2) 0.023(2) -0.006(2) -0.007(2) -0.003(2)
C64 0.040(3) 0.026(2) 0.023(2) -0.007(2) 0.003(2) 0.000(2)
C65 0.031(2) 0.025(2) 0.037(3) -0.005(2) 0.010(2) 0.004(2)
C66 0.026(2) 0.023(2) 0.026(2) -0.002(2) -0.001(2) -0.001(2)
C71 0.023(2) 0.016(2) 0.018(2) -0.003(2) -0.004(2) -0.001(2)
C72 0.023(2) 0.032(2) 0.022(2) -0.001(2) 0.001(2) -0.001(2)
C73 0.038(3) 0.030(2) 0.023(2) 0.009(2) -0.004(2) -0.002(2)
C74 0.038(3) 0.026(2) 0.036(3) 0.005(2) -0.008(2) 0.006(2)
C75 0.027(2) 0.025(2) 0.035(3) -0.005(2) 0.001(2) 0.006(2)
C76 0.029(2) 0.019(2) 0.021(2) 0.000(2) 0.000(2) -0.003(2)
C81 0.017(2) 0.022(2) 0.019(2) -0.004(2) 0.002(2) 0.002(2)
C82 0.023(2) 0.026(2) 0.024(2) -0.003(2) 0.003(2) 0.001(2)
C83 0.026(2) 0.039(3) 0.026(2) 0.000(2) -0.003(2) 0.007(2)
C84 0.018(2) 0.043(3) 0.029(2) -0.011(2) -0.003(2) 0.004(2)
C85 0.027(2) 0.032(2) 0.030(2) -0.008(2) 0.004(2) -0.010(2)
C86 0.029(2) 0.023(2) 0.020(2) -0.001(2) 0.002(2) -0.001(2)

loop_
_atom_site_label
_atom_site_type_symbol
_atom_site_fract_x
_atom_site_fract_y
_atom_site_fract_z
_atom_site_U_iso_or_equiv
_atom_site_thermal_displace_type
_atom_site_occupancy
_atom_site_calc_flag
_atom_site_refinement_flags
_atom_site_disorder_group
Pt Pt 0.202605(8) 0.142328(10) 0.181578(6) 0.01773(6) Uani 1 d . .
Cl1 Cl 0.09586(6) 0.24015(7) 0.15522(5) 0.0287(2) Uani 1 d . .
Cl2 Cl 0.30613(6) 0.04240(7) 0.21070(5) 0.0373(3) Uani 1 d . .
N1 N 0.2797(2) 0.2434(2) 0.20828(14) 0.0222(7) Uani 1 d . .
H1 H 0.2996(2) 0.2314(2) 0.24328(14) 0.027 Uiso 1 calc R .
O1 O 0.3998(2) 0.2542(2) 0.29100(12) 0.0313(7) Uani 1 d . .
O2 O 0.4927(2) 0.3674(2) 0.27893(12) 0.0300(7) Uani 1 d . .
C1 C 0.3092(2) 0.3215(3) 0.1895(2) 0.0209(9) Uani 1 d . .
C2 C 0.3780(2) 0.3684(3) 0.2165(2) 0.0227(9) Uani 1 d . .
C3 C 0.4211(2) 0.3241(3) 0.2652(2) 0.0258(10) Uani 1 d . .
C4 C 0.5432(3) 0.3309(3) 0.3270(2) 0.0362(11) Uani 1 d . .
H4A H 0.5994(3) 0.3555(3) 0.3246(2) 0.043 Uiso 1 calc R .
H4B H 0.5459(3) 0.2622(3) 0.3239(2) 0.043 Uiso 1 calc R .
C5 C 0.5110(3) 0.3565(4) 0.3835(2) 0.058(2) Uani 1 d . .
H5A H 0.5473(11) 0.3319(20) 0.4145(2) 0.069 Uiso 1 calc R .
H5B H 0.4563(9) 0.3299(20) 0.3867(6) 0.069 Uiso 1 calc R .
H5C H 0.5081(19) 0.4245(4) 0.3866(6) 0.069 Uiso 1 calc R .
C11 C 0.2691(2) 0.3606(3) 0.1353(2) 0.0216(9) Uani 1 d . .
C12 C 0.2969(2) 0.3393(3) 0.0820(2) 0.0255(10) Uani 1 d . .
C13 C 0.2637(3) 0.3780(3) 0.0320(2) 0.0302(10) Uani 1 d . .
C14 C 0.1993(3) 0.4389(3) 0.0357(2) 0.0320(10) Uani 1 d . .
C15 C 0.1694(2) 0.4616(3) 0.0880(2) 0.0298(10) Uani 1 d . .
C16 C 0.2045(2) 0.4220(3) 0.1369(2) 0.0249(9) Uani 1 d . .
F12 F 0.36174(15) 0.2813(2) 0.07745(10) 0.0371(6) Uani 1 d . .
F13 F 0.2947(2) 0.3595(2) -0.01930(10) 0.0467(7) Uani 1 d . .
F14 F 0.1673(2) 0.4792(2) -0.01286(11) 0.0477(7) Uani 1 d . .
F15 F 0.10716(15) 0.5215(2) 0.09166(11) 0.0450(7) Uani 1 d . .
F16 F 0.17683(14) 0.4484(2) 0.18824(10) 0.0336(6) Uani 1 d . .
P1 P 0.41904(6) 0.47847(7) 0.19928(5) 0.0233(2) Uani 1 d . .
C21 C 0.4250(2) 0.5462(3) 0.2656(2) 0.0244(9) Uani 1 d . .
C22 C 0.3595(2) 0.5418(3) 0.3019(2) 0.0304(10) Uani 1 d . .
H22 H 0.3109(2) 0.5100(3) 0.2899(2) 0.036 Uiso 1 calc R .
C23 C 0.3654(3) 0.5839(3) 0.3557(2) 0.0362(11) Uani 1 d . .
H23 H 0.3208(3) 0.5810(3) 0.3805(2) 0.043 Uiso 1 calc R .
C24 C 0.4362(3) 0.6300(3) 0.3733(2) 0.0387(12) Uani 1 d . .
H24 H 0.4403(3) 0.6581(3) 0.4104(2) 0.046 Uiso 1 calc R .
C25 C 0.5007(3) 0.6356(3) 0.3375(2) 0.0376(11) Uani 1 d . .
H25 H 0.5489(3) 0.6681(3) 0.3498(2) 0.045 Uiso 1 calc R .
C26 C 0.4958(2) 0.5940(3) 0.2835(2) 0.0297(10) Uani 1 d . .
H26 H 0.5404(2) 0.5979(3) 0.2587(2) 0.036 Uiso 1 calc R .
C31 C 0.5191(2) 0.4719(3) 0.1690(2) 0.0248(9) Uani 1 d . .
C32 C 0.5601(3) 0.5525(3) 0.1547(2) 0.0308(10) Uani 1 d . .
H32 H 0.5359(3) 0.6115(3) 0.1611(2) 0.037 Uiso 1 calc R .
C33 C 0.6361(3) 0.5475(3) 0.1313(2) 0.0395(12) Uani 1 d . .
H33 H 0.6645(3) 0.6030(3) 0.1225(2) 0.047 Uiso 1 calc R .
C34 C 0.6706(3) 0.4622(4) 0.1205(2) 0.0436(13) Uani 1 d . .
H34 H 0.7226(3) 0.4589(4) 0.1041(2) 0.052 Uiso 1 calc R .
C35 C 0.6296(3) 0.3817(4) 0.1335(2) 0.0408(12) Uani 1 d . .
H35 H 0.6535(3) 0.3229(4) 0.1258(2) 0.049 Uiso 1 calc R .
C36 C 0.5538(3) 0.3856(3) 0.1578(2) 0.0322(10) Uani 1 d . .
H36 H 0.5258(3) 0.3298(3) 0.1667(2) 0.039 Uiso 1 calc R .
C41 C 0.3612(2) 0.5488(3) 0.1464(2) 0.0266(10) Uani 1 d . .
C42 C 0.3827(3) 0.5477(3) 0.0890(2) 0.0330(11) Uani 1 d . .
H42 H 0.4228(3) 0.5050(3) 0.0770(2) 0.040 Uiso 1 calc R .
C43 C 0.3459(3) 0.6085(3) 0.0492(2) 0.0432(12) Uani 1 d . .
H43 H 0.3603(3) 0.6065(3) 0.0100(2) 0.052 Uiso 1 calc R .
C44 C 0.2887(3) 0.6716(3) 0.0666(2) 0.0483(14) Uani 1 d . .
H44 H 0.2647(3) 0.7144(3) 0.0396(2) 0.058 Uiso 1 calc R .
C45 C 0.2662(3) 0.6725(3) 0.1231(2) 0.0460(13) Uani 1 d . .
H45 H 0.2258(3) 0.7151(3) 0.1348(2) 0.055 Uiso 1 calc R .
C46 C 0.3023(3) 0.6112(3) 0.1633(2) 0.0331(11) Uani 1 d . .
H46 H 0.2866(3) 0.6123(3) 0.2022(2) 0.040 Uiso 1 calc R .
N2 N 0.1300(2) 0.0268(2) 0.16090(13) 0.0178(7) Uani 1 d . .
O3 O 0.1624(2) -0.1316(2) 0.00317(12) 0.0342(7) Uani 1 d . .
O4 O 0.0694(2) -0.2301(2) 0.03736(11) 0.0285(7) Uani 1 d . .
C6 C 0.1405(2) -0.0232(3) 0.1100(2) 0.0188(9) Uani 1 d . .
C7 C 0.1073(2) -0.1066(3) 0.0962(2) 0.0211(9) Uani 1 d . .
H7 H 0.0754(2) -0.1366(3) 0.1239(2) 0.025 Uiso 1 calc R .
C8 C 0.1174(2) -0.1539(3) 0.0411(2) 0.0232(9) Uani 1 d . .
C9 C 0.0702(3) -0.2800(3) -0.0171(2) 0.0382(11) Uani 1 d . .
H9A H 0.1240(3) -0.3100(3) -0.0214(2) 0.046 Uiso 1 calc R .
H9B H 0.0606(3) -0.2361(3) -0.0496(2) 0.046 Uiso 1 calc R .
C10 C 0.0048(3) -0.3519(3) -0.0178(2) 0.0370(11) Uani 1 d . .
H10A H 0.0056(10) -0.3873(12) -0.0539(5) 0.044 Uiso 1 calc R .
H10B H -0.0484(3) -0.3215(3) -0.0149(11) 0.044 Uiso 1 calc R .
H10C H 0.0141(9) -0.3943(11) 0.0149(7) 0.044 Uiso 1 calc R .
C51 C 0.1919(2) 0.0277(3) 0.0686(2) 0.0195(9) Uani 1 d . .
C52 C 0.1593(2) 0.0985(3) 0.0346(2) 0.0203(9) Uani 1 d . .
C53 C 0.2061(3) 0.1473(3) -0.0033(2) 0.0258(10) Uani 1 d . .
C54 C 0.2867(3) 0.1238(3) -0.0082(2) 0.0311(10) Uani 1 d . .
C55 C 0.3202(2) 0.0518(3) 0.0243(2) 0.0313(11) Uani 1 d . .
C56 C 0.2726(2) 0.0042(3) 0.0614(2) 0.0255(9) Uani 1 d . .
F52 F 0.07990(13) 0.1198(2) 0.03641(10) 0.0306(6) Uani 1 d . .
F53 F 0.1726(2) 0.2158(2) -0.03624(10) 0.0389(6) Uani 1 d . .
F54 F 0.3324(2) 0.1695(2) -0.04603(11) 0.0475(7) Uani 1 d . .
F55 F 0.3988(2) 0.0278(2) 0.01796(13) 0.0568(8) Uani 1 d . .
F56 F 0.30531(14) -0.0686(2) 0.09049(11) 0.0419(6) Uani 1 d . .
P2 P 0.07352(6) -0.01420(7) 0.21190(4) 0.0174(2) Uani 1 d . .
C61 C 0.0647(2) 0.0684(3) 0.2695(2) 0.0206(9) Uani 1 d . .
C62 C 0.1312(2) 0.0810(3) 0.3085(2) 0.0260(9) Uani 1 d . .
H62 H 0.1814(2) 0.0498(3) 0.3029(2) 0.031 Uiso 1 calc R .
C63 C 0.1231(3) 0.1393(3) 0.3553(2) 0.0311(10) Uani 1 d . .
H63 H 0.1681(3) 0.1486(3) 0.3818(2) 0.037 Uiso 1 calc R .
C64 C 0.0503(3) 0.1840(3) 0.3637(2) 0.0293(10) Uani 1 d . .
H64 H 0.0453(3) 0.2239(3) 0.3960(2) 0.035 Uiso 1 calc R .
C65 C -0.0155(3) 0.1713(3) 0.3255(2) 0.0308(10) Uani 1 d . .
H65 H -0.0657(3) 0.2020(3) 0.3318(2) 0.037 Uiso 1 calc R .
C66 C -0.0085(2) 0.1137(3) 0.2779(2) 0.0250(9) Uani 1 d . .
H66 H -0.0536(2) 0.1054(3) 0.2513(2) 0.030 Uiso 1 calc R .
C71 C 0.1182(2) -0.1152(3) 0.2471(2) 0.0191(9) Uani 1 d . .
C72 C 0.0821(2) -0.1532(3) 0.2949(2) 0.0257(9) Uani 1 d . .
H72 H 0.0325(2) -0.1277(3) 0.3076(2) 0.031 Uiso 1 calc R .
C73 C 0.1177(3) -0.2277(3) 0.3240(2) 0.0303(10) Uani 1 d . .
H73 H 0.0914(3) -0.2555(3) 0.3554(2) 0.036 Uiso 1 calc R .
C74 C 0.1915(3) -0.2614(3) 0.3073(2) 0.0334(11) Uani 1 d . .
H74 H 0.2161(3) -0.3123(3) 0.3275(2) 0.040 Uiso 1 calc R .
C75 C 0.2301(3) -0.2223(3) 0.2615(2) 0.0292(10) Uani 1 d . .
H75 H 0.2820(3) -0.2448(3) 0.2512(2) 0.035 Uiso 1 calc R .
C76 C 0.1931(2) -0.1502(3) 0.2306(2) 0.0232(9) Uani 1 d . .
H76 H 0.2187(2) -0.1245(3) 0.1983(2) 0.028 Uiso 1 calc R .
C81 C -0.0282(2) -0.0387(3) 0.1828(2) 0.0193(9) Uani 1 d . .
C82 C -0.0589(2) 0.0185(3) 0.1384(2) 0.0243(9) Uani 1 d . .
H82 H -0.0260(2) 0.0664(3) 0.1234(2) 0.029 Uiso 1 calc R .
C83 C -0.1380(2) 0.0047(3) 0.1163(2) 0.0302(10) Uani 1 d . .
H83 H -0.1589(2) 0.0424(3) 0.0855(2) 0.036 Uiso 1 calc R .
C84 C -0.1860(2) -0.0637(3) 0.1392(2) 0.0303(10) Uani 1 d . .
H84 H -0.2404(2) -0.0722(3) 0.1244(2) 0.036 Uiso 1 calc R .
C85 C -0.1559(3) -0.1198(3) 0.1832(2) 0.0294(10) Uani 1 d . .
H85 H -0.1898(3) -0.1666(3) 0.1985(2) 0.035 Uiso 1 calc R .
C86 C -0.0772(2) -0.1087(3) 0.2051(2) 0.0240(9) Uani 1 d . .
H86 H -0.0563(2) -0.1481(3) 0.2351(2) 0.029 Uiso 1 calc R .

loop_
_atom_type_symbol
_atom_type_description
_atom_type_scat_dispersion_real
_atom_type_scat_dispersion_imag
_atom_type_scat_source
C C 0.0033 0.0016 'International Tables Vol C Tables 4.2.6.8 and 6.1.1.4'
H H 0.0000 0.0000 'International Tables Vol C Tables 4.2.6.8 and 6.1.1.4'
N N 0.0061 0.0033 'International Tables Vol C Tables 4.2.6.8 and 6.1.1.4'
O O 0.0106 0.0060 'International Tables Vol C Tables 4.2.6.8 and 6.1.1.4'
F F 0.0171 0.0103 'International Tables Vol C Tables 4.2.6.8 and 6.1.1.4'
P P 0.1023 0.0942 'International Tables Vol C Tables 4.2.6.8 and 6.1.1.4'
Cl Cl 0.1484 0.1585 'International Tables Vol C Tables 4.2.6.8 and 6.1.1.4'
Pt Pt -1.7033 8.3905 'International Tables Vol C Tables 4.2.6.8 and 6.1.1.4'

loop_
_geom_angle_atom_site_label_1
_geom_angle_atom_site_label_2
_geom_angle_atom_site_label_3
_geom_angle
_geom_angle_site_symmetry_1
_geom_angle_site_symmetry_3
_geom_angle_publ_flag
N1 Pt N2 173.10(12) . . ?
N1 Pt Cl2 84.99(10) . . ?
N2 Pt Cl2 88.80(9) . . ?
N1 Pt Cl1 95.91(10) . . ?
N2 Pt Cl1 90.19(9) . . ?
Cl2 Pt Cl1 177.76(4) . . ?
C1 N1 Pt 139.2(3) . . ?
C3 O2 C4 118.3(3) . . ?
N1 C1 C2 123.7(4) . . ?
N1 C1 C11 116.5(3) . . ?
C2 C1 C11 119.8(3) . . ?
C1 C2 C3 118.8(3) . . ?
C1 C2 P1 128.3(3) . . ?
C3 C2 P1 112.9(3) . . ?
O1 C3 O2 121.5(4) . . ?
O1 C3 C2 126.7(4) . . ?
O2 C3 C2 111.8(3) . . ?
O2 C4 C5 112.1(4) . . ?
C12 C11 C16 116.9(4) . . ?
C12 C11 C1 121.4(4) . . ?
C16 C11 C1 121.6(4) . . ?
F12 C12 C11 119.9(4) . . ?
F12 C12 C13 117.7(4) . . ?
C11 C12 C13 122.3(4) . . ?
F13 C13 C14 120.1(4) . . ?
F13 C13 C12 121.1(4) . . ?
C14 C13 C12 118.8(4) . . ?
F14 C14 C15 119.8(4) . . ?
F14 C14 C13 119.5(4) . . ?
C15 C14 C13 120.7(4) . . ?
F15 C15 C14 120.7(4) . . ?
F15 C15 C16 120.5(4) . . ?
C14 C15 C16 118.8(4) . . ?
F16 C16 C15 118.0(4) . . ?
F16 C16 C11 119.4(3) . . ?
C15 C16 C11 122.5(4) . . ?
C2 P1 C31 113.6(2) . . ?
C2 P1 C21 107.0(2) . . ?
C31 P1 C21 109.8(2) . . ?
C2 P1 C41 117.0(2) . . ?
C31 P1 C41 102.8(2) . . ?
C21 P1 C41 106.3(2) . . ?
C22 C21 C26 119.7(4) . . ?
C22 C21 P1 118.1(3) . . ?
C26 C21 P1 121.8(3) . . ?
C23 C22 C21 119.8(4) . . ?
C24 C23 C22 120.0(4) . . ?
C25 C24 C23 120.5(4) . . ?
C24 C25 C26 120.2(4) . . ?
C25 C26 C21 119.7(4) . . ?
C32 C31 C36 119.5(4) . . ?
C32 C31 P1 120.3(3) . . ?
C36 C31 P1 120.1(3) . . ?
C33 C32 C31 120.4(4) . . ?
C34 C33 C32 120.2(4) . . ?
C35 C34 C33 119.9(4) . . ?
C34 C35 C36 120.6(4) . . ?
C35 C36 C31 119.5(4) . . ?
C46 C41 C42 119.1(4) . . ?
C46 C41 P1 121.1(3) . . ?
C42 C41 P1 119.4(3) . . ?
C43 C42 C41 120.6(4) . . ?
C44 C43 C42 120.0(5) . . ?
C43 C44 C45 119.9(5) . . ?
C44 C45 C46 120.5(5) . . ?
C41 C46 C45 119.9(4) . . ?
C6 N2 P2 121.2(3) . . ?
C6 N2 Pt 120.8(2) . . ?
P2 N2 Pt 116.9(2) . . ?
C8 O4 C9 115.3(3) . . ?
C7 C6 N2 126.5(3) . . ?
C7 C6 C51 120.8(3) . . ?
N2 C6 C51 112.7(3) . . ?
C6 C7 C8 124.1(4) . . ?
O3 C8 O4 122.6(4) . . ?
O3 C8 C7 127.2(4) . . ?
O4 C8 C7 110.2(3) . . ?
O4 C9 C10 108.5(3) . . ?
C52 C51 C56 117.4(4) . . ?
C52 C51 C6 120.8(3) . . ?
C56 C51 C6 121.8(3) . . ?
F52 C52 C51 120.2(3) . . ?
F52 C52 C53 118.1(3) . . ?
C51 C52 C53 121.6(4) . . ?
F53 C53 C54 120.1(4) . . ?
F53 C53 C52 120.5(4) . . ?
C54 C53 C52 119.4(4) . . ?
F54 C54 C53 119.9(4) . . ?
F54 C54 C55 120.1(4) . . ?
C53 C54 C55 120.0(4) . . ?
F55 C55 C56 120.9(4) . . ?
F55 C55 C54 119.4(4) . . ?
C56 C55 C54 119.6(4) . . ?
F56 C56 C55 118.6(4) . . ?
F56 C56 C51 119.5(3) . . ?
C55 C56 C51 121.9(4) . . ?
N2 P2 C61 111.5(2) . . ?
N2 P2 C71 112.6(2) . . ?
C61 P2 C71 103.7(2) . . ?
N2 P2 C81 109.9(2) . . ?
C61 P2 C81 107.7(2) . . ?
C71 P2 C81 111.3(2) . . ?
C66 C61 C62 120.3(4) . . ?
C66 C61 P2 120.8(3) . . ?
C62 C61 P2 118.8(3) . . ?
C63 C62 C61 119.2(4) . . ?
C64 C63 C62 120.4(4) . . ?
C63 C64 C65 120.4(4) . . ?
C64 C65 C66 120.1(4) . . ?
C61 C66 C65 119.5(4) . . ?
C72 C71 C76 119.2(4) . . ?
C72 C71 P2 119.9(3) . . ?
C76 C71 P2 120.7(3) . . ?
C73 C72 C71 120.6(4) . . ?
C74 C73 C72 119.5(4) . . ?
C73 C74 C75 120.9(4) . . ?
C74 C75 C76 119.8(4) . . ?
C75 C76 C71 119.9(4) . . ?
C82 C81 C86 120.1(4) . . ?
C82 C81 P2 117.4(3) . . ?
C86 C81 P2 122.4(3) . . ?
C83 C82 C81 119.5(4) . . ?
C84 C83 C82 120.0(4) . . ?
C85 C84 C83 120.6(4) . . ?
C84 C85 C86 120.5(4) . . ?
C85 C86 C81 119.3(4) . . ?

loop_
_geom_bond_atom_site_label_1
_geom_bond_atom_site_label_2
_geom_bond_distance
_geom_bond_site_symmetry_2
_geom_bond_publ_flag
Pt N1 2.005(3) . ?
Pt N2 2.086(3) . ?
Pt Cl2 2.3022(13) . ?
Pt Cl1 2.3066(12) . ?
N1 C1 1.303(5) . ?
O1 C3 1.228(5) . ?
O2 C3 1.355(5) . ?
O2 C4 1.459(5) . ?
C1 C2 1.435(5) . ?
C1 C11 1.505(6) . ?
C2 C3 1.454(6) . ?
C2 P1 1.770(4) . ?
C4 C5 1.481(7) . ?
C11 C12 1.371(6) . ?
C11 C16 1.380(6) . ?
C12 F12 1.357(5) . ?
C12 C13 1.379(6) . ?
C13 F13 1.342(5) . ?
C13 C14 1.376(6) . ?
C14 F14 1.353(5) . ?
C14 C15 1.370(6) . ?
C15 F15 1.340(5) . ?
C15 C16 1.373(6) . ?
C16 F16 1.348(5) . ?
P1 C31 1.815(4) . ?
P1 C21 1.821(4) . ?
P1 C41 1.824(4) . ?
C21 C22 1.395(6) . ?
C21 C26 1.396(6) . ?
C22 C23 1.388(6) . ?
C23 C24 1.383(6) . ?
C24 C25 1.376(7) . ?
C25 C26 1.389(6) . ?
C31 C32 1.385(6) . ?
C31 C36 1.392(6) . ?
C32 C33 1.382(6) . ?
C33 C34 1.376(7) . ?
C34 C35 1.376(7) . ?
C35 C36 1.388(6) . ?
C41 C46 1.386(6) . ?
C41 C42 1.394(6) . ?
C42 C43 1.391(6) . ?
C43 C44 1.376(7) . ?
C44 C45 1.379(7) . ?
C45 C46 1.397(6) . ?
N2 C6 1.399(5) . ?
N2 P2 1.643(3) . ?
O3 C8 1.215(5) . ?
O4 C8 1.348(5) . ?
O4 C9 1.455(5) . ?
C6 C7 1.349(5) . ?
C6 C51 1.497(5) . ?
C7 C8 1.463(6) . ?
C9 C10 1.488(6) . ?
C51 C52 1.381(5) . ?
C51 C56 1.383(5) . ?
C52 F52 1.339(4) . ?
C52 C53 1.382(6) . ?
C53 F53 1.348(5) . ?
C53 C54 1.375(6) . ?
C54 F54 1.348(5) . ?
C54 C55 1.380(6) . ?
C55 F55 1.349(5) . ?
C55 C56 1.369(6) . ?
C56 F56 1.343(5) . ?
P2 C61 1.797(4) . ?
P2 C71 1.805(4) . ?
P2 C81 1.808(4) . ?
C61 C66 1.386(5) . ?
C61 C62 1.400(5) . ?
C62 C63 1.382(6) . ?
C63 C64 1.377(6) . ?
C64 C65 1.379(6) . ?
C65 C66 1.389(6) . ?
C71 C72 1.392(6) . ?
C71 C76 1.396(6) . ?
C72 C73 1.381(6) . ?
C73 C74 1.374(6) . ?
C74 C75 1.379(6) . ?
C75 C76 1.385(6) . ?
C81 C82 1.395(5) . ?
C81 C86 1.398(5) . ?
C82 C83 1.388(6) . ?
C83 C84 1.379(6) . ?
C84 C85 1.376(6) . ?
C85 C86 1.378(6) . ?
